data_7250682
loop_
_publ_author_name
'Chen, Lei'
'Shen, Zhili'
'Kong, Deren'
'Zhang, Chong'
'Hu, Bingcheng'
'Gao, Chao'

_publ_section_title
;
 Improving the anti-hygroscopicity and safety of hydroxylamine pentazolate
 salt (NH3OH+N5&#x2212;) by cocrystallization
;
_journal_issue 31
_journal_name_full CrystEngComm
_journal_page_first 5312
_journal_page_last 5318
_journal_paper_doi 10.1039/D5CE00437C
_journal_volume 27
_journal_year 2025
_chemical_formula_moiety 'C12 H24 O6, N5, H4 N O'
_chemical_formula_sum 'C12 H28 N6 O7'
_chemical_formula_weight 368.40
_space_group_crystal_system orthorhombic
_space_group_IT_number 19
_space_group_name_Hall 'P 2ac 2ab'
_space_group_name_H-M_alt 'P 21 21 21'
_atom_sites_solution_hydrogens mixed
_atom_sites_solution_primary dual
_audit_creation_date 2025-04-10
_audit_creation_method
;
Olex2 1.5
(compiled 2025.03.04 svn.red2d20d0 for OlexSys, GUI svn.r7188)
;
_audit_update_record
;
2025-04-23 deposited with the CCDC.	2025-07-07 downloaded from the CCDC.
;
_cell_angle_alpha 90
_cell_angle_beta 90
_cell_angle_gamma 90
_cell_formula_units_Z 4
_cell_length_a 8.7794(3)
_cell_length_b 10.2396(4)
_cell_length_c 20.7518(8)
_cell_measurement_reflns_used 4142
_cell_measurement_temperature 193.00
_cell_measurement_theta_max 66.73
_cell_measurement_theta_min 4.26
_cell_volume 1865.54(12)
_computing_cell_refinement 'SAINT V8.40B (?, 2016)'
_computing_data_reduction 'SAINT V8.40B (?, 2016)'
_computing_molecular_graphics 'Olex2 1.5 (Dolomanov et al., 2009)'
_computing_publication_material 'Olex2 1.5 (Dolomanov et al., 2009)'
_computing_structure_refinement 'SHELXL 2018/3 (Sheldrick, 2015)'
_computing_structure_solution 'SHELXT 2018/2 (Sheldrick, 2018)'
_diffrn_ambient_temperature 193.00
_diffrn_measured_fraction_theta_full 1.000
_diffrn_measured_fraction_theta_max 1.000
_diffrn_measurement_device_type 'Bruker D8 VENTURE'
_diffrn_measurement_method '\f and \w scans'
_diffrn_radiation_type CuK\a
_diffrn_radiation_wavelength 1.54178
_diffrn_reflns_av_R_equivalents 0.0497
_diffrn_reflns_av_unetI/netI 0.0338
_diffrn_reflns_Laue_measured_fraction_full 1.000
_diffrn_reflns_Laue_measured_fraction_max 1.000
_diffrn_reflns_limit_h_max 8
_diffrn_reflns_limit_h_min -10
_diffrn_reflns_limit_k_max 9
_diffrn_reflns_limit_k_min -12
_diffrn_reflns_limit_l_max 25
_diffrn_reflns_limit_l_min -24
_diffrn_reflns_number 14701
_diffrn_reflns_point_group_measured_fraction_full 0.999
_diffrn_reflns_point_group_measured_fraction_max 0.998
_diffrn_reflns_theta_full 67.679
_diffrn_reflns_theta_max 68.281
_diffrn_reflns_theta_min 4.261
_diffrn_source_current 1.1
_diffrn_source_power 0.05500000000000001
_diffrn_source_voltage 50.0
_diffrn_standards_number 0
_exptl_absorpt_coefficient_mu 0.914
_exptl_absorpt_correction_T_max 0.7531
_exptl_absorpt_correction_T_min 0.6684
_exptl_absorpt_correction_type none
_exptl_absorpt_process_details
;
SADABS-2016/2 (Bruker,2016/2) was used for absorption correction.
wR2(int) was 0.0983 before and 0.0572 after correction.
The Ratio of minimum to maximum transmission is 0.8875.
The \l/2 correction factor is Not present.
;
_exptl_crystal_colour 'metallic light colourless'
_exptl_crystal_colour_lustre metallic
_exptl_crystal_colour_modifier light
_exptl_crystal_colour_primary colourless
_exptl_crystal_density_diffrn 1.312
_exptl_crystal_description block
_exptl_crystal_F_000 792
_exptl_crystal_size_max 0.18
_exptl_crystal_size_mid 0.13
_exptl_crystal_size_min 0.11
_refine_diff_density_max 0.285
_refine_diff_density_min -0.264
_refine_diff_density_rms 0.037
_refine_ls_abs_structure_details
;
 Flack x determined using 1041 quotients [(I+)-(I-)]/[(I+)+(I-)]
 (Parsons, Flack and Wagner, Acta Cryst. B69 (2013) 249-259).
;
_refine_ls_abs_structure_Flack 0.02(12)
_refine_ls_extinction_method none
_refine_ls_goodness_of_fit_ref 1.043
_refine_ls_hydrogen_treatment mixed
_refine_ls_matrix_type full
_refine_ls_number_parameters 239
_refine_ls_number_reflns 3413
_refine_ls_number_restraints 0
_refine_ls_restrained_S_all 1.043
_refine_ls_R_factor_all 0.0509
_refine_ls_R_factor_gt 0.0398
_refine_ls_shift/su_max 0.001
_refine_ls_shift/su_mean 0.000
_refine_ls_structure_factor_coef Fsqd
_refine_ls_weighting_details 'w=1/[\s^2^(Fo^2^)+(0.0592P)^2^+0.2269P] where P=(Fo^2^+2Fc^2^)/3'
_refine_ls_weighting_scheme calc
_refine_ls_wR_factor_gt 0.1038
_refine_ls_wR_factor_ref 0.1109
_reflns_Friedel_coverage 0.728
_reflns_Friedel_fraction_full 0.997
_reflns_Friedel_fraction_max 0.996
_reflns_number_gt 2853
_reflns_number_total 3413
_reflns_threshold_expression 'I > 2\s(I)'
_cod_data_source_file d5ce00437c1.cif
_cod_data_source_block cu_20250409_zzh_nlg_qa_gm_0m
_cod_depositor_comments 'Adding full bibliography for 7250682--7250683.cif.'
_cod_database_code 7250682
_shelx_shelxl_version_number 2018/3
_shelx_space_group_comment
;
The symmetry employed for this shelxl refinement is uniquely defined
by the following loop, which should always be used as a source of
symmetry information in preference to the above space-group names.
They are only intended as comments.
;
_shelx_estimated_absorpt_t_max 0.906
_shelx_estimated_absorpt_t_min 0.853
_olex2_refinement_description
;
1. Fixed Uiso
 At 1.2 times of:
  All C(H,H) groups
 At 1.5 times of:
  All O(H) groups
2.a Secondary CH2 refined with riding coordinates:
 C1(H1A,H1B), C2(H2A,H2B), C3(H3A,H3B), C4(H4A,H4B), C5(H5A,H5B), C6(H6A,H6B),
 C7(H7A,H7B), C8(H8A,H8B), C9(H9A,H9B), C10(H10A,H10B), C11(H11A,H11B),
 C12(H12A,H12B)
2.b Idealised tetrahedral OH refined as rotating group:
 O7(H7)
;
_olex2_submission_special_instructions 'No special instructions were received'

loop_
_space_group_symop_operation_xyz
'x, y, z'
'-x+1/2, -y, z+1/2'
'-x, y+1/2, -z+1/2'
'x+1/2, -y+1/2, -z'

loop_
_atom_site_label
_atom_site_type_symbol
_atom_site_fract_x
_atom_site_fract_y
_atom_site_fract_z
_atom_site_U_iso_or_equiv
_atom_site_adp_type
_atom_site_occupancy
_atom_site_site_symmetry_order
_atom_site_calc_flag
_atom_site_refinement_flags_posn
_atom_site_refinement_flags_adp
_atom_site_refinement_flags_occupancy
_atom_site_disorder_assembly
_atom_site_disorder_group
C1 C 0.4635(4) 0.8068(3) 0.68838(16) 0.0477(8) Uani 1 1 d . . . . .
H1A H 0.570052 0.776293 0.692376 0.057 Uiso 1 1 calc R U . . .
H1B H 0.433064 0.847708 0.729643 0.057 Uiso 1 1 calc R U . . .
O1 O 0.3658(3) 0.6995(2) 0.67418(10) 0.0442(5) Uani 1 1 d . . . . .
C2 C 0.4506(4) 0.9031(3) 0.63498(16) 0.0454(8) Uani 1 1 d . . . . .
H2A H 0.342800 0.928588 0.628877 0.055 Uiso 1 1 calc R U . . .
H2B H 0.510015 0.982565 0.645395 0.055 Uiso 1 1 calc R U . . .
O2 O 0.5080(2) 0.84451(18) 0.57764(10) 0.0417(5) Uani 1 1 d . . . . .
C3 C 0.4902(5) 0.9275(3) 0.52316(18) 0.0532(9) Uani 1 1 d . . . . .
H3A H 0.543809 1.011171 0.530653 0.064 Uiso 1 1 calc R U . . .
H3B H 0.380841 0.946504 0.516220 0.064 Uiso 1 1 calc R U . . .
O3 O 0.4588(3) 0.7537(2) 0.45008(10) 0.0462(5) Uani 1 1 d . . . . .
C4 C 0.5545(5) 0.8614(3) 0.46534(17) 0.0597(10) Uani 1 1 d . . . . .
H4A H 0.558522 0.922984 0.428623 0.072 Uiso 1 1 calc R U . . .
H4B H 0.659194 0.830529 0.474408 0.072 Uiso 1 1 calc R U . . .
O4 O 0.4192(3) 0.4851(2) 0.43074(10) 0.0462(5) Uani 1 1 d . . . . .
C5 C 0.5038(4) 0.6906(4) 0.39232(16) 0.0541(9) Uani 1 1 d . . . . .
H5A H 0.610269 0.659726 0.396240 0.065 Uiso 1 1 calc R U . . .
H5B H 0.498369 0.752756 0.355869 0.065 Uiso 1 1 calc R U . . .
O5 O 0.2881(3) 0.33083(19) 0.52734(11) 0.0460(6) Uani 1 1 d . . . . .
C6 C 0.4015(4) 0.5782(3) 0.38006(14) 0.0479(8) Uani 1 1 d . . . . .
H6A H 0.294406 0.608374 0.378251 0.057 Uiso 1 1 calc R U . . .
H6B H 0.427093 0.537476 0.338179 0.057 Uiso 1 1 calc R U . . .
O6 O 0.3149(3) 0.4314(2) 0.65520(11) 0.0469(6) Uani 1 1 d . . . . .
C7 C 0.3492(4) 0.3635(3) 0.41708(17) 0.0505(8) Uani 1 1 d . . . . .
H7A H 0.397251 0.323488 0.378714 0.061 Uiso 1 1 calc R U . . .
H7B H 0.239695 0.376904 0.407705 0.061 Uiso 1 1 calc R U . . .
C8 C 0.3667(4) 0.2751(3) 0.47381(18) 0.0518(8) Uani 1 1 d . . . . .
H8A H 0.323976 0.188018 0.463757 0.062 Uiso 1 1 calc R U . . .
H8B H 0.475994 0.264481 0.484334 0.062 Uiso 1 1 calc R U . . .
C9 C 0.2977(4) 0.2520(3) 0.58333(19) 0.0546(9) Uani 1 1 d . . . . .
H9A H 0.405797 0.234164 0.593644 0.065 Uiso 1 1 calc R U . . .
H9B H 0.245986 0.167472 0.575658 0.065 Uiso 1 1 calc R U . . .
C10 C 0.2241(5) 0.3209(3) 0.63811(18) 0.0543(9) Uani 1 1 d . . . . .
H10A H 0.120625 0.349746 0.625625 0.065 Uiso 1 1 calc R U . . .
H10B H 0.214925 0.261155 0.675421 0.065 Uiso 1 1 calc R U . . .
C11 C 0.2505(5) 0.5026(3) 0.70762(15) 0.0513(8) Uani 1 1 d . . . . .
H11A H 0.234073 0.443381 0.744696 0.062 Uiso 1 1 calc R U . . .
H11B H 0.150618 0.539052 0.694706 0.062 Uiso 1 1 calc R U . . .
C12 C 0.3551(5) 0.6106(3) 0.72670(15) 0.0524(9) Uani 1 1 d . . . . .
H12A H 0.315006 0.655897 0.765279 0.063 Uiso 1 1 calc R U . . .
H12B H 0.457053 0.575145 0.737172 0.063 Uiso 1 1 calc R U . . .
N1 N 0.7588(4) 0.5132(4) 0.66964(17) 0.0673(9) Uani 1 1 d . . . . .
N2 N 0.8217(4) 0.4059(3) 0.68338(19) 0.0722(10) Uani 1 1 d . . . . .
N3 N 0.8786(5) 0.4162(4) 0.74280(18) 0.0747(10) Uani 1 1 d . . . . .
N4 N 0.8441(4) 0.5333(3) 0.76345(16) 0.0657(9) Uani 1 1 d . . . . .
N5 N 0.7735(5) 0.5916(4) 0.7196(2) 0.0804(11) Uani 1 1 d . . . . .
N6 N 0.4837(3) 0.5644(3) 0.55751(13) 0.0373(6) Uani 1 1 d . . . . .
O7 O 0.6296(3) 0.5111(3) 0.55365(12) 0.0656(7) Uani 1 1 d . . . . .
H7 H 0.671432 0.514605 0.590011 0.098 Uiso 1 1 calc R U . . .
H6C H 0.414(5) 0.527(4) 0.591(2) 0.068(12) Uiso 1 1 d . . . . .
H6D H 0.488(4) 0.646(4) 0.5664(17) 0.051(10) Uiso 1 1 d . . . . .
H6E H 0.442(5) 0.536(4) 0.518(2) 0.071(12) Uiso 1 1 d . . . . .

loop_
_atom_site_aniso_label
_atom_site_aniso_U_11
_atom_site_aniso_U_22
_atom_site_aniso_U_33
_atom_site_aniso_U_23
_atom_site_aniso_U_13
_atom_site_aniso_U_12
C1 0.055(2) 0.0468(16) 0.0418(17) -0.0121(14) 0.0009(15) -0.0004(16)
O1 0.0563(13) 0.0411(10) 0.0351(11) 0.0014(9) -0.0019(10) -0.0021(10)
C2 0.0503(18) 0.0357(15) 0.0503(19) -0.0097(14) -0.0010(15) 0.0000(14)
O2 0.0517(13) 0.0325(9) 0.0410(11) 0.0006(9) -0.0028(10) -0.0014(10)
C3 0.072(2) 0.0309(14) 0.057(2) 0.0085(14) -0.0124(18) -0.0112(16)
O3 0.0548(13) 0.0458(11) 0.0378(11) 0.0016(10) 0.0053(10) -0.0086(11)
C4 0.076(3) 0.0510(19) 0.052(2) 0.0147(17) 0.0016(18) -0.0246(19)
O4 0.0604(14) 0.0430(11) 0.0353(11) -0.0051(9) -0.0082(10) 0.0002(11)
C5 0.062(2) 0.062(2) 0.0388(18) 0.0048(15) 0.0113(16) 0.0004(19)
O5 0.0534(13) 0.0295(10) 0.0549(14) -0.0019(9) 0.0024(11) 0.0046(9)
C6 0.058(2) 0.0589(19) 0.0264(15) -0.0020(14) 0.0001(14) 0.0078(18)
O6 0.0580(14) 0.0392(11) 0.0434(12) 0.0072(9) 0.0096(10) -0.0038(10)
C7 0.059(2) 0.0425(16) 0.0503(19) -0.0189(15) -0.0122(17) 0.0055(16)
C8 0.058(2) 0.0356(16) 0.062(2) -0.0156(15) -0.0039(18) 0.0079(15)
C9 0.068(2) 0.0273(13) 0.069(2) 0.0076(15) 0.001(2) -0.0015(16)
C10 0.066(2) 0.0377(16) 0.059(2) 0.0154(15) 0.0092(18) -0.0070(17)
C11 0.066(2) 0.0502(17) 0.0377(17) 0.0101(15) 0.0151(16) 0.0027(17)
C12 0.074(2) 0.0558(19) 0.0276(15) 0.0069(14) 0.0046(16) 0.0046(18)
N1 0.065(2) 0.075(2) 0.062(2) -0.0022(18) -0.0131(16) 0.0070(18)
N2 0.080(2) 0.065(2) 0.072(2) -0.0164(18) 0.000(2) 0.0054(19)
N3 0.079(3) 0.079(2) 0.065(2) 0.0067(19) -0.0134(19) 0.005(2)
N4 0.073(2) 0.069(2) 0.0553(19) -0.0122(17) -0.0072(17) 0.0053(18)
N5 0.086(3) 0.076(2) 0.079(3) -0.015(2) -0.027(2) 0.015(2)
N6 0.0423(15) 0.0348(13) 0.0348(13) -0.0023(11) 0.0019(12) 0.0003(12)
O7 0.0494(14) 0.098(2) 0.0490(14) -0.0155(15) -0.0061(11) 0.0215(15)

loop_
_atom_type_symbol
_atom_type_description
_atom_type_scat_dispersion_real
_atom_type_scat_dispersion_imag
_atom_type_scat_source
C C 0.0181 0.0091 'International Tables Vol C Tables 4.2.6.8 and 6.1.1.4'
H H 0.0000 0.0000 'International Tables Vol C Tables 4.2.6.8 and 6.1.1.4'
N N 0.0311 0.0180 'International Tables Vol C Tables 4.2.6.8 and 6.1.1.4'
O O 0.0492 0.0322 'International Tables Vol C Tables 4.2.6.8 and 6.1.1.4'

loop_
_geom_angle_atom_site_label_1
_geom_angle_atom_site_label_2
_geom_angle_atom_site_label_3
_geom_angle
_geom_angle_site_symmetry_1
_geom_angle_site_symmetry_3
_geom_angle_publ_flag
H1A C1 H1B 108.4 . . ?
O1 C1 H1A 110.1 . . ?
O1 C1 H1B 110.1 . . ?
O1 C1 C2 108.2(3) . . ?
C2 C1 H1A 110.1 . . ?
C2 C1 H1B 110.1 . . ?
C12 O1 C1 112.0(3) . . ?
C1 C2 H2A 110.0 . . ?
C1 C2 H2B 110.0 . . ?
H2A C2 H2B 108.4 . . ?
O2 C2 C1 108.4(2) . . ?
O2 C2 H2A 110.0 . . ?
O2 C2 H2B 110.0 . . ?
C3 O2 C2 111.9(2) . . ?
O2 C3 H3A 109.9 . . ?
O2 C3 H3B 109.9 . . ?
O2 C3 C4 109.1(3) . . ?
H3A C3 H3B 108.3 . . ?
C4 C3 H3A 109.9 . . ?
C4 C3 H3B 109.9 . . ?
C5 O3 C4 112.2(3) . . ?
C3 C4 H4A 110.1 . . ?
C3 C4 H4B 110.1 . . ?
O3 C4 C3 107.9(3) . . ?
O3 C4 H4A 110.1 . . ?
O3 C4 H4B 110.1 . . ?
H4A C4 H4B 108.4 . . ?
C7 O4 C6 113.1(2) . . ?
O3 C5 H5A 109.8 . . ?
O3 C5 H5B 109.8 . . ?
O3 C5 C6 109.3(3) . . ?
H5A C5 H5B 108.3 . . ?
C6 C5 H5A 109.8 . . ?
C6 C5 H5B 109.8 . . ?
C9 O5 C8 112.5(2) . . ?
O4 C6 C5 109.0(3) . . ?
O4 C6 H6A 109.9 . . ?
O4 C6 H6B 109.9 . . ?
C5 C6 H6A 109.9 . . ?
C5 C6 H6B 109.9 . . ?
H6A C6 H6B 108.3 . . ?
C11 O6 C10 111.9(3) . . ?
O4 C7 H7A 109.8 . . ?
O4 C7 H7B 109.8 . . ?
O4 C7 C8 109.3(3) . . ?
H7A C7 H7B 108.3 . . ?
C8 C7 H7A 109.8 . . ?
C8 C7 H7B 109.8 . . ?
O5 C8 C7 108.8(3) . . ?
O5 C8 H8A 109.9 . . ?
O5 C8 H8B 109.9 . . ?
C7 C8 H8A 109.9 . . ?
C7 C8 H8B 109.9 . . ?
H8A C8 H8B 108.3 . . ?
O5 C9 H9A 109.8 . . ?
O5 C9 H9B 109.8 . . ?
O5 C9 C10 109.3(3) . . ?
H9A C9 H9B 108.3 . . ?
C10 C9 H9A 109.8 . . ?
C10 C9 H9B 109.8 . . ?
O6 C10 C9 108.9(3) . . ?
O6 C10 H10A 109.9 . . ?
O6 C10 H10B 109.9 . . ?
C9 C10 H10A 109.9 . . ?
C9 C10 H10B 109.9 . . ?
H10A C10 H10B 108.3 . . ?
O6 C11 H11A 109.7 . . ?
O6 C11 H11B 109.7 . . ?
O6 C11 C12 109.7(3) . . ?
H11A C11 H11B 108.2 . . ?
C12 C11 H11A 109.7 . . ?
C12 C11 H11B 109.7 . . ?
O1 C12 C11 108.2(3) . . ?
O1 C12 H12A 110.1 . . ?
O1 C12 H12B 110.1 . . ?
C11 C12 H12A 110.1 . . ?
C11 C12 H12B 110.1 . . ?
H12A C12 H12B 108.4 . . ?
N2 N1 N5 108.1(3) . . ?
N1 N2 N3 107.7(3) . . ?
N4 N3 N2 106.7(3) . . ?
N5 N4 N3 108.2(3) . . ?
N4 N5 N1 109.3(3) . . ?
O7 N6 H6C 117(2) . . ?
O7 N6 H6D 111(2) . . ?
O7 N6 H6E 101(3) . . ?
H6C N6 H6D 105(3) . . ?
H6C N6 H6E 104(3) . . ?
H6D N6 H6E 120(4) . . ?
N6 O7 H7 109.5 . . ?

loop_
_geom_bond_atom_site_label_1
_geom_bond_atom_site_label_2
_geom_bond_distance
_geom_bond_site_symmetry_2
_geom_bond_publ_flag
C1 H1A 0.9900 . ?
C1 H1B 0.9900 . ?
C1 O1 1.424(4) . ?
C1 C2 1.488(5) . ?
O1 C12 1.423(4) . ?
C2 H2A 0.9900 . ?
C2 H2B 0.9900 . ?
C2 O2 1.425(4) . ?
O2 C3 1.423(4) . ?
C3 H3A 0.9900 . ?
C3 H3B 0.9900 . ?
C3 C4 1.489(5) . ?
O3 C4 1.422(4) . ?
O3 C5 1.418(4) . ?
C4 H4A 0.9900 . ?
C4 H4B 0.9900 . ?
O4 C6 1.428(4) . ?
O4 C7 1.417(4) . ?
C5 H5A 0.9900 . ?
C5 H5B 0.9900 . ?
C5 C6 1.482(5) . ?
O5 C8 1.427(4) . ?
O5 C9 1.417(4) . ?
C6 H6A 0.9900 . ?
C6 H6B 0.9900 . ?
O6 C10 1.429(4) . ?
O6 C11 1.426(4) . ?
C7 H7A 0.9900 . ?
C7 H7B 0.9900 . ?
C7 C8 1.493(5) . ?
C8 H8A 0.9900 . ?
C8 H8B 0.9900 . ?
C9 H9A 0.9900 . ?
C9 H9B 0.9900 . ?
C9 C10 1.486(5) . ?
C10 H10A 0.9900 . ?
C10 H10B 0.9900 . ?
C11 H11A 0.9900 . ?
C11 H11B 0.9900 . ?
C11 C12 1.491(5) . ?
C12 H12A 0.9900 . ?
C12 H12B 0.9900 . ?
N1 N2 1.262(5) . ?
N1 N5 1.317(5) . ?
N2 N3 1.335(5) . ?
N3 N4 1.309(5) . ?
N4 N5 1.252(5) . ?
N6 O7 1.394(4) . ?
N6 H6C 0.99(4) . ?
N6 H6D 0.85(4) . ?
N6 H6E 0.94(5) . ?
O7 H7 0.8400 . ?

loop_
_geom_torsion_atom_site_label_1
_geom_torsion_atom_site_label_2
_geom_torsion_atom_site_label_3
_geom_torsion_atom_site_label_4
_geom_torsion
_geom_torsion_site_symmetry_1
_geom_torsion_site_symmetry_2
_geom_torsion_site_symmetry_3
_geom_torsion_site_symmetry_4
_geom_torsion_publ_flag
C1 O1 C12 C11 179.7(3) . . . . ?
C1 C2 O2 C3 176.0(3) . . . . ?
O1 C1 C2 O2 -64.8(3) . . . . ?
C2 C1 O1 C12 -172.1(3) . . . . ?
C2 O2 C3 C4 179.1(3) . . . . ?
O2 C3 C4 O3 69.0(4) . . . . ?
O3 C5 C6 O4 -63.7(4) . . . . ?
C4 O3 C5 C6 178.9(3) . . . . ?
O4 C7 C8 O5 63.2(4) . . . . ?
C5 O3 C4 C3 175.2(3) . . . . ?
O5 C9 C10 O6 -68.9(4) . . . . ?
C6 O4 C7 C8 -177.1(3) . . . . ?
O6 C11 C12 O1 64.3(4) . . . . ?
C7 O4 C6 C5 -168.4(3) . . . . ?
C8 O5 C9 C10 175.6(3) . . . . ?
C9 O5 C8 C7 179.3(3) . . . . ?
C10 O6 C11 C12 175.8(3) . . . . ?
C11 O6 C10 C9 179.9(3) . . . . ?
N1 N2 N3 N4 1.0(5) . . . . ?
N2 N1 N5 N4 -0.1(5) . . . . ?
N2 N3 N4 N5 -1.1(5) . . . . ?
N3 N4 N5 N1 0.8(5) . . . . ?
N5 N1 N2 N3 -0.6(5) . . . . ?
